data_7705398
loop_
_publ_author_name
'Zadoya, A. I.'
'Ar\'evalo-L\'opez, \'A M'
'S\'anchez-Ben\'itez, J'
'Huv\'e, M'
'Blach, J.-F.'
'Merkel, S.'
'Hilairet, N.'
'Chantel, J.'
'Colmont, M.'

_publ_section_title
;
 High pressure exploration in the Li-Ln-V-O system.
;
_journal_issue 39
_journal_name_full 'Dalton transactions (Cambridge, England : 2003)'
_journal_page_first 13663
_journal_page_last 13670
_journal_paper_doi 10.1039/d0dt02721a
_journal_volume 49
_journal_year 2020
_chemical_formula_sum 'La2 Li O6 V'
_chemical_formula_weight 431.7
_space_group_IT_number 2
_space_group_name_Hall '-P 1'
_space_group_name_H-M_alt 'P -1'
_symmetry_cell_setting triclinic
_symmetry_Int_Tables_number 2
_symmetry_space_group_name_Hall '-P 1'
_symmetry_space_group_name_H-M 'P -1'
_audit_update_record
;
2020-05-25 deposited with the CCDC.	2020-09-03 downloaded from the CCDC.
;
_cell_angle_alpha 98.1845
_cell_angle_beta 100.6627
_cell_angle_gamma 92.5791
_cell_formula_units_Z 2
_cell_length_a 5.8144
_cell_length_b 5.8167
_cell_length_c 8.5272
_cell_measurement_reflns_used 2980
_cell_measurement_temperature 293
_cell_measurement_theta_max 23.28
_cell_measurement_theta_min 3.9
_cell_volume 279.773
_diffrn_ambient_temperature 293
_diffrn_measured_fraction_theta_full 0.99
_diffrn_measured_fraction_theta_max 0.99
_diffrn_measurement_device 'four-circle diffractometer'
_diffrn_measurement_device_type 'BRUKER CCD'
_diffrn_radiation_monochromator graphite
_diffrn_radiation_probe x-ray
_diffrn_radiation_source 'X-ray tube'
_diffrn_radiation_type 'Mo K\a'
_diffrn_radiation_wavelength 0.71073
_diffrn_reflns_av_R_equivalents 0.0207
_diffrn_reflns_av_unetI/netI 0.0183
_diffrn_reflns_limit_h_max 6
_diffrn_reflns_limit_h_min -6
_diffrn_reflns_limit_k_max 6
_diffrn_reflns_limit_k_min -6
_diffrn_reflns_limit_l_max 9
_diffrn_reflns_limit_l_min -9
_diffrn_reflns_number 2980
_diffrn_reflns_theta_full 23.42
_diffrn_reflns_theta_max 23.42
_diffrn_reflns_theta_min 2.46
_exptl_absorpt_coefficient_mu 16.583
_exptl_absorpt_correction_T_max 0.7449
_exptl_absorpt_correction_T_min 0.6661
_exptl_absorpt_correction_type multi-scan
_exptl_crystal_colour colourless
_exptl_crystal_density_diffrn 5.1244
_exptl_crystal_description block
_exptl_crystal_F_000 376
_refine_diff_density_max 6.44
_refine_diff_density_min -1.95
_refine_ls_extinction_method none
_refine_ls_goodness_of_fit_gt 3.84
_refine_ls_goodness_of_fit_ref 3.47
_refine_ls_number_constraints 0
_refine_ls_number_parameters 61
_refine_ls_number_reflns 817
_refine_ls_number_restraints 0
_refine_ls_R_factor_all 0.0564
_refine_ls_R_factor_gt 0.0494
_refine_ls_shift/su_max 0.0469
_refine_ls_shift/su_mean 0.0050
_refine_ls_structure_factor_coef F
_refine_ls_weighting_details w=1/(\s^2^(F)+0.0001F^2^)
_refine_ls_weighting_scheme sigma
_refine_ls_wR_factor_gt 0.0646
_refine_ls_wR_factor_ref 0.0651
_reflns_number_gt 667
_reflns_number_total 817
_reflns_threshold_expression I>3\s(I)
_cod_data_source_file d0dt02721a2.cif
_cod_data_source_block I
_cod_depositor_comments
;
The following automatic conversions were performed:

data item '_diffrn_radiation_probe' value 'X-ray' was changed to
'x-ray' in accordance with the
/home/data/users/saulius/crontab/automatic-downloads/rss-feeds/RSC/lib/dictionaries/cif_core.dic
dictionary named 'cif_core.dic' version 2.4.2 last updated on
2011-04-26.

Automatic conversion script
Id: cif_fix_values 7556 2019-12-06 15:28:31Z antanas 

 Adding full bibliography for 7705398--7705400.cif.
;
_cod_original_cell_volume 279.7735
_cod_original_formula_sum 'La2 Li1 O6 V1'
_cod_database_code 7705398

loop_
_space_group_symop_id
_space_group_symop_operation_xyz
1 x,y,z
2 -x,-y,-z

loop_
_atom_site_label
_atom_site_type_symbol
_atom_site_fract_x
_atom_site_fract_y
_atom_site_fract_z
_atom_site_adp_type
_atom_site_U_iso_or_equiv
_atom_site_site_symmetry_multiplicity
_atom_site_occupancy
_atom_site_calc_flag
_atom_site_refinement_flags
_atom_site_disorder_assembly
_atom_site_disorder_group
V1 V 0.7886(6) 1.1789(6) 0.9381(4) Uani 0.0162(12) 2 1 d . . .
O1 O 0.839(2) 1.229(2) 1.1392(15) Uiso 0.019(3) 2 1 d . . .
La1 La 0.79401(16) 0.53670(16) 0.64948(11) Uani 0.0028(4) 2 1 d . . .
La2 La 1.29058(16) 1.02779(16) 0.64885(11) Uani 0.0028(4) 2 1 d . . .
O2 O 0.9968(19) 0.7473(19) 0.4961(13) Uiso 0.004(3) 2 1 d . . .
O3 O 0.5057(19) 0.2487(19) 0.4988(13) Uiso 0.004(3) 2 1 d . . .
O4 O 0.579(2) 1.353(2) 0.8636(15) Uiso 0.022(3) 2 1 d . . .
O5 O 1.031(2) 1.263(2) 0.8578(15) Uiso 0.023(3) 2 1 d . . .
O6 O 0.669(2) 0.894(2) 0.8574(15) Uiso 0.023(3) 2 1 d . . .
Li1 Li 0.660(6) 0.660(6) 0.999(4) Uani 0.023(13) 2 1 d . . .

loop_
_atom_site_aniso_label
_atom_site_aniso_type_symbol
_atom_site_aniso_U_11
_atom_site_aniso_U_22
_atom_site_aniso_U_33
_atom_site_aniso_U_12
_atom_site_aniso_U_13
_atom_site_aniso_U_23
V1 V 0.0148(19) 0.0150(19) 0.0190(19) -0.0008(15) 0.0026(15) 0.0051(15)
La1 La 0.0033(6) 0.0029(6) 0.0020(7) -0.0006(4) 0.0004(5) 0.0006(5)
La2 La 0.0031(6) 0.0029(6) 0.0021(7) -0.0007(4) -0.0001(5) 0.0005(5)
Li1 Li 0.04(2) 0.012(18) 0.03(2) 0.003(17) 0.011(17) 0.004(15)

loop_
_atom_type_symbol
_atom_type_scat_dispersion_real
_atom_type_scat_dispersion_imag
_atom_type_scat_source
La -0.2871 2.4523 'International Tables Vol C tables 4.2.6.8 and 6.1.1.1'
Li -0.0003 0.0001 'International Tables Vol C tables 4.2.6.8 and 6.1.1.1'
O 0.0106 0.0060 'International Tables Vol C tables 4.2.6.8 and 6.1.1.1'
V 0.3005 0.5294 'International Tables Vol C tables 4.2.6.8 and 6.1.1.1'

loop_
_exptl_crystal_face_index_h
_exptl_crystal_face_index_k
_exptl_crystal_face_index_l
_exptl_crystal_face_perp_dist
? ? ? ?

loop_
_geom_angle_atom_site_label_1
_geom_angle_atom_site_label_2
_geom_angle_atom_site_label_3
_geom_angle_site_symmetry_1
_geom_angle_site_symmetry_2
_geom_angle_site_symmetry_3
_geom_angle
_geom_angle_publ_flag
V1 V1 O1 2_777 . . 74.1(5) ?
V1 V1 La1 2_777 . . 62.30(8) ?
V1 V1 La1 2_777 . 1_565 126.64(13) ?
V1 V1 La1 2_777 . 2_777 68.35(8) ?
V1 V1 La2 2_777 . 1_455 126.68(11) ?
V1 V1 La2 2_777 . . 61.99(9) ?
V1 V1 La2 2_777 . 2_777 68.85(9) ?
V1 V1 O4 2_777 . . 176.3(5) ?
V1 V1 O5 2_777 . . 74.8(5) ?
V1 V1 O6 2_777 . . 74.2(4) ?
V1 V1 Li1 2_777 . . 58.2(6) ?
V1 V1 Li1 2_777 . 1_565 141.9(6) ?
V1 V1 Li1 2_777 . 2_677 142.1(7) ?
V1 V1 Li1 2_777 . 2_777 57.9(6) ?
O1 V1 La1 . . . 126.2(5) ?
O1 V1 La1 . . 1_565 133.1(5) ?
O1 V1 La1 . . 2_777 31.3(5) ?
O1 V1 La2 . . 1_455 133.3(5) ?
O1 V1 La2 . . . 126.1(5) ?
O1 V1 La2 . . 2_777 31.0(4) ?
O1 V1 O4 . . . 109.5(7) ?
O1 V1 O5 . . . 113.0(6) ?
O1 V1 O6 . . . 112.9(6) ?
O1 V1 Li1 . . . 81.7(7) ?
O1 V1 Li1 . . 1_565 78.6(8) ?
O1 V1 Li1 . . 2_677 78.3(8) ?
O1 V1 Li1 . . 2_777 81.7(8) ?
La1 V1 La1 . . 1_565 99.06(9) ?
La1 V1 La1 . . 2_777 130.65(9) ?
La1 V1 La2 . . 1_455 65.86(6) ?
La1 V1 La2 . . . 56.58(5) ?
La1 V1 La2 . . 2_777 100.57(8) ?
La1 V1 O4 . . . 114.8(4) ?
La1 V1 O5 . . . 85.3(4) ?
La1 V1 O6 . . . 28.0(5) ?
La1 V1 Li1 . . . 49.5(6) ?
La1 V1 Li1 . . 1_565 153.8(6) ?
La1 V1 Li1 . . 2_677 119.0(6) ?
La1 V1 Li1 . . 2_777 99.0(6) ?
La1 V1 La1 1_565 . 2_777 110.25(9) ?
La1 V1 La2 1_565 . 1_455 72.56(7) ?
La1 V1 La2 1_565 . . 66.26(7) ?
La1 V1 La2 1_565 . 2_777 159.50(11) ?
La1 V1 O4 1_565 . . 50.7(5) ?
La1 V1 O5 1_565 . . 53.2(4) ?
La1 V1 O6 1_565 . . 113.3(4) ?
La1 V1 Li1 1_565 . . 145.0(6) ?
La1 V1 Li1 1_565 . 1_565 59.9(7) ?
La1 V1 Li1 1_565 . 2_677 91.3(7) ?
La1 V1 Li1 1_565 . 2_777 79.3(6) ?
La1 V1 La2 2_777 . 1_455 160.24(12) ?
La1 V1 La2 2_777 . . 100.12(8) ?
La1 V1 La2 2_777 . 2_777 59.88(5) ?
La1 V1 O4 2_777 . . 114.5(4) ?
La1 V1 O5 2_777 . . 82.0(4) ?
La1 V1 O6 2_777 . . 134.0(4) ?
La1 V1 Li1 2_777 . . 103.3(6) ?
La1 V1 Li1 2_777 . 1_565 74.4(6) ?
La1 V1 Li1 2_777 . 2_677 99.6(6) ?
La1 V1 Li1 2_777 . 2_777 51.7(6) ?
La2 V1 La2 1_455 . . 98.79(8) ?
La2 V1 La2 1_455 . 2_777 110.51(10) ?
La2 V1 O4 1_455 . . 51.2(4) ?
La2 V1 O5 1_455 . . 112.9(4) ?
La2 V1 O6 1_455 . . 53.7(4) ?
La2 V1 Li1 1_455 . . 79.2(6) ?
La2 V1 Li1 1_455 . 1_565 91.5(6) ?
La2 V1 Li1 1_455 . 2_677 60.6(6) ?
La2 V1 Li1 1_455 . 2_777 144.8(6) ?
La2 V1 La2 . . 2_777 130.84(9) ?
La2 V1 O4 . . . 114.7(5) ?
La2 V1 O5 . . . 28.8(4) ?
La2 V1 O6 . . . 84.5(5) ?
La2 V1 Li1 . . . 98.9(7) ?
La2 V1 Li1 . . 1_565 118.7(8) ?
La2 V1 Li1 . . 2_677 154.2(7) ?
La2 V1 Li1 . . 2_777 49.5(6) ?
La2 V1 O4 2_777 . . 114.4(5) ?
La2 V1 O5 2_777 . . 134.5(4) ?
La2 V1 O6 2_777 . . 82.4(5) ?
La2 V1 Li1 2_777 . . 52.1(6) ?
La2 V1 Li1 2_777 . 1_565 99.6(7) ?
La2 V1 Li1 2_777 . 2_677 74.0(7) ?
La2 V1 Li1 2_777 . 2_777 103.3(6) ?
O4 V1 O5 . . . 103.0(7) ?
O4 V1 O6 . . . 104.2(6) ?
O4 V1 Li1 . . . 122.1(8) ?
O4 V1 Li1 . . 1_565 40.5(7) ?
O4 V1 Li1 . . 2_677 40.9(9) ?
O4 V1 Li1 . . 2_777 121.7(8) ?
O5 V1 O6 . . . 113.2(6) ?
O5 V1 Li1 . . . 125.0(8) ?
O5 V1 Li1 . . 1_565 92.3(9) ?
O5 V1 Li1 . . 2_677 141.2(8) ?
O5 V1 Li1 . . 2_777 31.9(7) ?
O6 V1 Li1 . . . 31.7(7) ?
O6 V1 Li1 . . 1_565 142.2(8) ?
O6 V1 Li1 . . 2_677 93.6(8) ?
O6 V1 Li1 . . 2_777 124.1(7) ?
Li1 V1 Li1 . . 1_565 142.3(10) ?
Li1 V1 Li1 . . 2_677 92.6(9) ?
Li1 V1 Li1 . . 2_777 116.1(9) ?
Li1 V1 Li1 1_565 . 2_677 52.1(10) ?
Li1 V1 Li1 1_565 . 2_777 92.4(9) ?
Li1 V1 Li1 2_677 . 2_777 142.0(8) ?
V1 O1 La1 . . 2_777 129.9(7) ?
V1 O1 La2 . . 2_777 130.4(6) ?
La1 O1 La2 2_777 . 2_777 95.0(4) ?
V1 La1 V1 1_545 . . 99.06(8) ?
V1 La1 V1 1_545 . 2_777 69.75(8) ?
V1 La1 O1 1_545 . 2_777 84.9(3) ?
V1 La1 La1 1_545 . 2_666 110.66(6) ?
V1 La1 La1 1_545 . 2_766 122.03(7) ?
V1 La1 La2 1_545 . 1_445 53.52(6) ?
V1 La1 La2 1_545 . 1_455 113.77(7) ?
V1 La1 La2 1_545 . 1_545 65.48(6) ?
V1 La1 La2 1_545 . . 126.27(6) ?
V1 La1 La2 1_545 . 2_766 85.00(6) ?
V1 La1 La2 1_545 . 2_776 170.54(7) ?
V1 La1 O2 1_545 . . 150.8(3) ?
V1 La1 O2 1_545 . 2_766 89.3(3) ?
V1 La1 O3 1_545 . . 81.7(3) ?
V1 La1 O3 1_545 . 2_666 133.7(3) ?
V1 La1 O4 1_545 . 1_545 29.2(3) ?
V1 La1 O5 1_545 . 1_545 30.5(3) ?
V1 La1 O6 1_545 . . 89.2(3) ?
V1 La1 Li1 1_545 . . 52.1(6) ?
V1 La1 Li1 1_545 . 2_667 39.8(4) ?
V1 La1 Li1 1_545 . 2_767 48.1(5) ?
V1 La1 V1 . . 2_777 49.35(7) ?
V1 La1 O1 . . 2_777 53.4(3) ?
V1 La1 La1 . . 2_666 104.98(5) ?
V1 La1 La1 . . 2_766 120.04(6) ?
V1 La1 La2 . . 1_445 118.56(6) ?
V1 La1 La2 . . 1_455 48.44(5) ?
V1 La1 La2 . . 1_545 132.51(5) ?
V1 La1 La2 . . . 62.04(5) ?
V1 La1 La2 . . 2_766 171.29(5) ?
V1 La1 La2 . . 2_776 75.57(6) ?
V1 La1 O2 . . . 85.0(3) ?
V1 La1 O2 . . 2_766 150.1(3) ?
V1 La1 O3 . . . 135.6(3) ?
V1 La1 O3 . . 2_666 73.4(2) ?
V1 La1 O4 . . 1_545 86.3(3) ?
V1 La1 O5 . . 1_545 104.3(3) ?
V1 La1 O6 . . . 17.5(3) ?
V1 La1 Li1 . . . 49.5(6) ?
V1 La1 Li1 . . 2_667 79.0(4) ?
V1 La1 Li1 . . 2_767 90.5(4) ?
V1 La1 O1 2_777 . 2_777 18.7(3) ?
V1 La1 La1 2_777 . 2_666 152.15(6) ?
V1 La1 La1 2_777 . 2_766 103.73(6) ?
V1 La1 La2 2_777 . 1_445 120.00(6) ?
V1 La1 La2 2_777 . 1_455 96.96(6) ?
V1 La1 La2 2_777 . 1_545 83.83(5) ?
V1 La1 La2 2_777 . . 60.06(6) ?
V1 La1 La2 2_777 . 2_766 139.22(6) ?
V1 La1 La2 2_777 . 2_776 110.79(6) ?
V1 La1 O2 2_777 . . 92.6(2) ?
V1 La1 O2 2_777 . 2_766 109.2(2) ?
V1 La1 O3 2_777 . . 151.1(3) ?
V1 La1 O3 2_777 . 2_666 122.5(2) ?
V1 La1 O4 2_777 . 1_545 79.7(2) ?
V1 La1 O5 2_777 . 1_545 58.8(2) ?
V1 La1 O6 2_777 . . 57.0(3) ?
V1 La1 Li1 2_777 . . 52.0(6) ?
V1 La1 Li1 2_777 . 2_667 81.1(4) ?
V1 La1 Li1 2_777 . 2_767 41.5(4) ?
O1 La1 La1 2_777 . 2_666 156.3(3) ?
O1 La1 La1 2_777 . 2_766 86.4(3) ?
O1 La1 La2 2_777 . 1_445 137.5(3) ?
O1 La1 La2 2_777 . 1_455 101.3(3) ?
O1 La1 La2 2_777 . 1_545 79.8(3) ?
O1 La1 La2 2_777 . . 42.4(3) ?
O1 La1 La2 2_777 . 2_766 135.0(3) ?
O1 La1 La2 2_777 . 2_776 97.7(3) ?
O1 La1 O2 2_777 . . 74.4(4) ?
O1 La1 O2 2_777 . 2_766 99.3(4) ?
O1 La1 O3 2_777 . . 165.0(4) ?
O1 La1 O3 2_777 . 2_666 119.9(4) ?
O1 La1 O4 2_777 . 1_545 98.2(4) ?
O1 La1 O5 2_777 . 1_545 66.8(4) ?
O1 La1 O6 2_777 . . 66.2(4) ?
O1 La1 Li1 2_777 . . 69.9(7) ?
O1 La1 Li1 2_777 . 2_667 99.9(5) ?
O1 La1 Li1 2_777 . 2_767 45.9(5) ?
La1 La1 La1 2_666 . 2_766 99.16(3) ?
La1 La1 La2 2_666 . 1_445 57.78(2) ?
La1 La1 La2 2_666 . 1_455 56.55(2) ?
La1 La1 La2 2_666 . 1_545 122.50(3) ?
La1 La1 La2 2_666 . . 122.53(3) ?
La1 La1 La2 2_666 . 2_766 66.32(2) ?
La1 La1 La2 2_666 . 2_776 64.16(2) ?
La1 La1 O2 2_666 . . 95.9(2) ?
La1 La1 O2 2_666 . 2_766 98.7(2) ?
La1 La1 O3 2_666 . . 38.1(3) ?
La1 La1 O3 2_666 . 2_666 36.5(2) ?
La1 La1 O4 2_666 . 1_545 89.0(3) ?
La1 La1 O5 2_666 . 1_545 134.7(3) ?
La1 La1 O6 2_666 . . 95.3(2) ?
La1 La1 Li1 2_666 . . 105.0(6) ?
La1 La1 Li1 2_666 . 2_667 83.2(4) ?
La1 La1 Li1 2_666 . 2_767 156.3(4) ?
La1 La1 La2 2_766 . 1_445 120.82(3) ?
La1 La1 La2 2_766 . 1_455 124.15(3) ?
La1 La1 La2 2_766 . 1_545 56.56(2) ?
La1 La1 La2 2_766 . . 58.64(2) ?
La1 La1 La2 2_766 . 2_766 62.88(2) ?
La1 La1 La2 2_766 . 2_776 67.33(3) ?
La1 La1 O2 2_766 . . 38.0(3) ?
La1 La1 O2 2_766 . 2_766 36.4(3) ?
La1 La1 O3 2_766 . . 95.0(3) ?
La1 La1 O3 2_766 . 2_666 99.5(3) ?
La1 La1 O4 2_766 . 1_545 148.5(3) ?
La1 La1 O5 2_766 . 1_545 95.2(3) ?
La1 La1 O6 2_766 . . 137.0(3) ?
La1 La1 Li1 2_766 . . 155.5(6) ?
La1 La1 Li1 2_766 . 2_667 158.8(4) ?
La1 La1 Li1 2_766 . 2_767 87.9(5) ?
La2 La1 La2 1_445 . 1_455 89.69(3) ?
La2 La1 La2 1_445 . 1_545 89.00(3) ?
La2 La1 La2 1_445 . . 179.32(3) ?
La2 La1 La2 1_445 . 2_766 57.94(2) ?
La2 La1 La2 1_445 . 2_776 121.94(3) ?
La2 La1 O2 1_445 . . 147.1(2) ?
La2 La1 O2 1_445 . 2_766 89.5(3) ?
La2 La1 O3 1_445 . . 31.7(3) ?
La2 La1 O3 1_445 . 2_666 89.3(3) ?
La2 La1 O4 1_445 . 1_545 41.3(2) ?
La2 La1 O5 1_445 . 1_545 78.0(3) ?
La2 La1 O6 1_445 . . 101.1(3) ?
La2 La1 Li1 1_445 . . 76.7(6) ?
La2 La1 Li1 1_445 . 2_667 43.5(4) ?
La2 La1 Li1 1_445 . 2_767 99.2(5) ?
La2 La1 La2 1_455 . 1_545 178.68(3) ?
La2 La1 La2 1_455 . . 90.97(3) ?
La2 La1 La2 1_455 . 2_766 122.87(3) ?
La2 La1 La2 1_455 . 2_776 56.83(2) ?
La2 La1 O2 1_455 . . 90.6(3) ?
La2 La1 O2 1_455 . 2_766 150.2(3) ?
La2 La1 O3 1_455 . . 90.3(3) ?
La2 La1 O3 1_455 . 2_666 30.0(3) ?
La2 La1 O4 1_455 . 1_545 85.7(3) ?
La2 La1 O5 1_455 . 1_545 139.0(3) ?
La2 La1 O6 1_455 . . 41.1(3) ?
La2 La1 Li1 1_455 . . 68.5(6) ?
La2 La1 Li1 1_455 . 2_667 74.8(4) ?
La2 La1 Li1 1_455 . 2_767 135.7(4) ?
La2 La1 La2 1_545 . . 90.34(3) ?
La2 La1 La2 1_545 . 2_766 56.19(2) ?
La2 La1 La2 1_545 . 2_776 123.89(3) ?
La2 La1 O2 1_545 . . 90.4(3) ?
La2 La1 O2 1_545 . 2_766 29.7(3) ?
La2 La1 O3 1_545 . . 88.5(3) ?
La2 La1 O3 1_545 . 2_666 149.9(3) ?
La2 La1 O4 1_545 . 1_545 93.4(3) ?
La2 La1 O5 1_545 . 1_545 40.8(3) ?
La2 La1 O6 1_545 . . 139.4(3) ?
La2 La1 Li1 1_545 . . 111.3(6) ?
La2 La1 Li1 1_545 . 2_667 104.3(4) ?
La2 La1 Li1 1_545 . 2_767 44.8(4) ?
La2 La1 La2 . . 2_766 121.52(3) ?
La2 La1 La2 . . 2_776 58.38(2) ?
La2 La1 O2 . . . 32.7(2) ?
La2 La1 O2 . . 2_766 89.8(3) ?
La2 La1 O3 . . . 148.1(3) ?
La2 La1 O3 . . 2_666 91.2(3) ?
La2 La1 O4 . . 1_545 138.9(2) ?
La2 La1 O5 . . 1_545 101.6(3) ?
La2 La1 O6 . . . 79.5(3) ?
La2 La1 Li1 . . . 103.7(6) ?
La2 La1 Li1 . . 2_667 136.9(4) ?
La2 La1 Li1 . . 2_767 80.4(5) ?
La2 La1 La2 2_766 . 2_776 99.31(3) ?
La2 La1 O2 2_766 . . 95.2(3) ?
La2 La1 O2 2_766 . 2_766 36.8(2) ?
La2 La1 O3 2_766 . . 37.1(3) ?
La2 La1 O3 2_766 . 2_666 98.2(2) ?
La2 La1 O4 2_766 . 1_545 93.8(3) ?
La2 La1 O5 2_766 . 1_545 83.1(2) ?
La2 La1 O6 2_766 . . 157.1(3) ?
La2 La1 Li1 2_766 . . 131.5(6) ?
La2 La1 Li1 2_766 . 2_667 99.8(4) ?
La2 La1 Li1 2_766 . 2_767 97.9(4) ?
La2 La1 O2 2_776 . . 37.7(3) ?
La2 La1 O2 2_776 . 2_766 99.2(3) ?
La2 La1 O3 2_776 . . 96.6(3) ?
La2 La1 O3 2_776 . 2_666 37.6(3) ?
La2 La1 O4 2_776 . 1_545 141.4(3) ?
La2 La1 O5 2_776 . 1_545 158.0(3) ?
La2 La1 O6 2_776 . . 83.6(3) ?
La2 La1 Li1 2_776 . . 120.3(6) ?
La2 La1 Li1 2_776 . 2_667 130.8(4) ?
La2 La1 Li1 2_776 . 2_767 138.5(5) ?
O2 La1 O2 . . 2_766 74.4(4) ?
O2 La1 O3 . . . 115.4(4) ?
O2 La1 O3 . . 2_666 75.3(4) ?
O2 La1 O4 . . 1_545 170.9(3) ?
O2 La1 O5 . . 1_545 120.5(4) ?
O2 La1 O6 . . . 100.6(4) ?
O2 La1 Li1 . . . 133.3(6) ?
O2 La1 Li1 . . 2_667 163.1(5) ?
O2 La1 Li1 . . 2_767 103.3(6) ?
O2 La1 O3 2_766 . . 73.9(4) ?
O2 La1 O3 2_766 . 2_666 120.2(4) ?
O2 La1 O4 2_766 . 1_545 112.5(4) ?
O2 La1 O5 2_766 . 1_545 69.6(4) ?
O2 La1 O6 2_766 . . 165.5(3) ?
O2 La1 Li1 2_766 . . 139.7(7) ?
O2 La1 Li1 2_766 . 2_667 122.4(5) ?
O2 La1 Li1 2_766 . 2_767 73.8(5) ?
O3 La1 O3 . . 2_666 74.7(4) ?
O3 La1 O4 . . 1_545 73.0(4) ?
O3 La1 O5 . . 1_545 98.2(4) ?
O3 La1 O6 . . . 120.1(4) ?
O3 La1 Li1 . . . 106.4(7) ?
O3 La1 Li1 . . 2_667 73.8(5) ?
O3 La1 Li1 . . 2_767 119.1(5) ?
O3 La1 O4 2_666 . 1_545 104.8(4) ?
O3 La1 O5 2_666 . 1_545 164.2(4) ?
O3 La1 O6 2_666 . . 70.2(4) ?
O3 La1 Li1 2_666 . . 97.5(7) ?
O3 La1 Li1 2_666 . 2_667 94.9(5) ?
O3 La1 Li1 2_666 . 2_767 164.0(5) ?
O4 La1 O5 1_545 . 1_545 59.3(4) ?
O4 La1 O6 1_545 . . 71.3(4) ?
O4 La1 Li1 1_545 . . 37.7(6) ?
O4 La1 Li1 1_545 . 2_667 10.9(5) ?
O4 La1 Li1 1_545 . 2_767 74.0(6) ?
O5 La1 O6 1_545 . . 102.8(4) ?
O5 La1 Li1 1_545 . . 70.6(7) ?
O5 La1 Li1 1_545 . 2_667 69.4(5) ?
O5 La1 Li1 1_545 . 2_767 21.6(5) ?
O6 La1 Li1 . . . 37.2(7) ?
O6 La1 Li1 . . 2_667 62.9(5) ?
O6 La1 Li1 . . 2_767 94.6(5) ?
Li1 La1 Li1 . . 2_667 33.2(7) ?
Li1 La1 Li1 . . 2_767 71.5(8) ?
Li1 La1 Li1 2_667 . 2_767 82.3(7) ?
V1 La2 V1 . . 1_655 98.79(8) ?
V1 La2 V1 . . 2_777 49.16(7) ?
V1 La2 O1 . . 2_777 53.0(3) ?
V1 La2 La1 . . . 61.38(5) ?
V1 La2 La1 . . 1_565 48.25(5) ?
V1 La2 La1 . . 1_655 132.48(6) ?
V1 La2 La1 . . 1_665 118.02(5) ?
V1 La2 La1 . . 2_766 119.23(5) ?
V1 La2 La1 . . 2_776 104.35(6) ?
V1 La2 La2 . . 2_776 75.46(5) ?
V1 La2 La2 . . 2_876 170.66(6) ?
V1 La2 O2 . . . 84.2(3) ?
V1 La2 O2 . . 2_776 72.9(3) ?
V1 La2 O3 . . 1_665 134.8(3) ?
V1 La2 O3 . . 2_766 150.3(3) ?
V1 La2 O4 . . 1_655 86.0(3) ?
V1 La2 O5 . . . 17.7(3) ?
V1 La2 O6 . . 1_655 104.4(3) ?
V1 La2 Li1 . . 1_655 90.4(5) ?
V1 La2 Li1 . . 1_665 78.8(5) ?
V1 La2 Li1 . . 2_777 49.4(6) ?
V1 La2 V1 1_655 . 2_777 69.49(8) ?
V1 La2 O1 1_655 . 2_777 84.6(3) ?
V1 La2 La1 1_655 . . 126.28(7) ?
V1 La2 La1 1_655 . 1_565 113.34(6) ?
V1 La2 La1 1_655 . 1_655 65.70(6) ?
V1 La2 La1 1_655 . 1_665 53.92(7) ?
V1 La2 La1 1_655 . 2_766 122.83(7) ?
V1 La2 La1 1_655 . 2_776 111.33(7) ?
V1 La2 La2 1_655 . 2_776 169.58(7) ?
V1 La2 La2 1_655 . 2_876 85.04(7) ?
V1 La2 O2 1_655 . . 151.1(3) ?
V1 La2 O2 1_655 . 2_776 133.3(2) ?
V1 La2 O3 1_655 . 1_665 81.6(2) ?
V1 La2 O3 1_655 . 2_766 90.5(2) ?
V1 La2 O4 1_655 . 1_655 29.5(3) ?
V1 La2 O5 1_655 . . 89.1(3) ?
V1 La2 O6 1_655 . 1_655 30.7(3) ?
V1 La2 Li1 1_655 . 1_655 48.2(4) ?
V1 La2 Li1 1_655 . 1_665 39.9(4) ?
V1 La2 Li1 1_655 . 2_777 51.9(6) ?
V1 La2 O1 2_777 . 2_777 18.6(2) ?
V1 La2 La1 2_777 . . 60.06(5) ?
V1 La2 La1 2_777 . 1_565 96.51(6) ?
V1 La2 La1 2_777 . 1_655 84.02(6) ?
V1 La2 La1 2_777 . 1_665 119.88(5) ?
V1 La2 La1 2_777 . 2_766 103.61(5) ?
V1 La2 La1 2_777 . 2_776 151.45(6) ?
V1 La2 La2 2_777 . 2_776 111.22(6) ?
V1 La2 La2 2_777 . 2_876 139.89(6) ?
V1 La2 O2 2_777 . . 92.2(3) ?
V1 La2 O2 2_777 . 2_776 121.8(3) ?
V1 La2 O3 2_777 . 1_665 150.6(2) ?
V1 La2 O3 2_777 . 2_766 110.3(3) ?
V1 La2 O4 2_777 . 1_655 79.5(3) ?
V1 La2 O5 2_777 . . 57.1(3) ?
V1 La2 O6 2_777 . 1_655 58.9(3) ?
V1 La2 Li1 2_777 . 1_655 41.5(5) ?
V1 La2 Li1 2_777 . 1_665 81.0(5) ?
V1 La2 Li1 2_777 . 2_777 51.7(6) ?
O1 La2 La1 2_777 . . 42.6(2) ?
O1 La2 La1 2_777 . 1_565 100.7(3) ?
O1 La2 La1 2_777 . 1_655 80.2(3) ?
O1 La2 La1 2_777 . 1_665 137.4(2) ?
O1 La2 La1 2_777 . 2_766 86.4(3) ?
O1 La2 La1 2_777 . 2_776 155.2(3) ?
O1 La2 La2 2_777 . 2_776 98.3(3) ?
O1 La2 La2 2_777 . 2_876 136.2(3) ?
O1 La2 O2 2_777 . . 74.2(4) ?
O1 La2 O2 2_777 . 2_776 119.3(4) ?
O1 La2 O3 2_777 . 1_665 165.2(4) ?
O1 La2 O3 2_777 . 2_766 100.5(4) ?
O1 La2 O4 2_777 . 1_655 97.9(4) ?
O1 La2 O5 2_777 . . 66.1(4) ?
O1 La2 O6 2_777 . 1_655 67.0(4) ?
O1 La2 Li1 2_777 . 1_655 45.9(6) ?
O1 La2 Li1 2_777 . 1_665 99.6(5) ?
O1 La2 Li1 2_777 . 2_777 69.3(7) ?
La1 La2 La1 . . 1_565 90.34(3) ?
La1 La2 La1 . . 1_655 90.97(3) ?
La1 La2 La1 . . 1_665 179.32(3) ?
La1 La2 La1 . . 2_766 58.48(2) ?
La1 La2 La1 . . 2_776 121.62(3) ?
La1 La2 La2 . . 2_776 58.87(2) ?
La1 La2 La2 . . 2_876 122.90(3) ?
La1 La2 O2 . . . 32.4(3) ?
La1 La2 O2 . . 2_776 90.7(3) ?
La1 La2 O3 . . 1_665 148.9(2) ?
La1 La2 O3 . . 2_766 90.4(3) ?
La1 La2 O4 . . 1_655 138.5(3) ?
La1 La2 O5 . . . 79.0(3) ?
La1 La2 O6 . . 1_655 101.9(3) ?
La1 La2 Li1 . . 1_655 80.6(5) ?
La1 La2 Li1 . . 1_665 136.4(5) ?
La1 La2 Li1 . . 2_777 103.1(6) ?
La1 La2 La1 1_565 . 1_655 178.68(3) ?
La1 La2 La1 1_565 . 1_665 89.00(3) ?
La1 La2 La1 1_565 . 2_766 123.81(3) ?
La1 La2 La1 1_565 . 2_776 56.11(2) ?
La1 La2 La2 1_565 . 2_776 56.33(2) ?
La1 La2 La2 1_565 . 2_876 122.40(3) ?
La1 La2 O2 1_565 . . 90.2(3) ?
La1 La2 O2 1_565 . 2_776 29.6(3) ?
La1 La2 O3 1_565 . 1_665 89.8(3) ?
La1 La2 O3 1_565 . 2_766 149.3(3) ?
La1 La2 O4 1_565 . 1_655 85.0(3) ?
La1 La2 O5 1_565 . . 40.4(3) ?
La1 La2 O6 1_565 . 1_655 138.9(3) ?
La1 La2 Li1 1_565 . 1_655 135.3(5) ?
La1 La2 Li1 1_565 . 1_665 74.3(4) ?
La1 La2 Li1 1_565 . 2_777 68.2(6) ?
La1 La2 La1 1_655 . 1_665 89.69(3) ?
La1 La2 La1 1_655 . 2_766 57.13(2) ?
La1 La2 La1 1_655 . 2_776 123.17(3) ?
La1 La2 La2 1_655 . 2_776 124.60(3) ?
La1 La2 La2 1_655 . 2_876 56.86(2) ?
La1 La2 O2 1_655 . . 91.0(3) ?
La1 La2 O2 1_655 . 2_776 150.5(3) ?
La1 La2 O3 1_655 . 1_665 89.2(3) ?
La1 La2 O3 1_655 . 2_766 30.8(3) ?
La1 La2 O4 1_655 . 1_655 93.9(3) ?
La1 La2 O5 1_655 . . 139.8(3) ?
La1 La2 O6 1_655 . 1_655 40.6(3) ?
La1 La2 Li1 1_655 . 1_655 44.9(5) ?
La1 La2 Li1 1_655 . 1_665 104.7(4) ?
La1 La2 Li1 1_655 . 2_777 111.4(6) ?
La1 La2 La1 1_665 . 2_766 122.06(3) ?
La1 La2 La1 1_665 . 2_776 58.06(2) ?
La1 La2 La2 1_665 . 2_776 120.81(3) ?
La1 La2 La2 1_665 . 2_876 57.64(2) ?
La1 La2 O2 1_665 . . 147.7(3) ?
La1 La2 O2 1_665 . 2_776 88.8(3) ?
La1 La2 O3 1_665 . 1_665 31.2(2) ?
La1 La2 O3 1_665 . 2_766 90.2(3) ?
La1 La2 O4 1_665 . 1_655 41.3(3) ?
La1 La2 O5 1_665 . . 100.4(3) ?
La1 La2 O6 1_665 . 1_655 78.5(3) ?
La1 La2 Li1 1_665 . 1_655 99.7(5) ?
La1 La2 Li1 1_665 . 1_665 43.2(5) ?
La1 La2 Li1 1_665 . 2_777 76.5(6) ?
La1 La2 La1 2_766 . 2_776 99.31(3) ?
La1 La2 La2 2_766 . 2_776 67.47(2) ?
La1 La2 La2 2_766 . 2_876 64.42(3) ?
La1 La2 O2 2_766 . . 38.0(3) ?
La1 La2 O2 2_766 . 2_776 99.6(2) ?
La1 La2 O3 2_766 . 1_665 96.4(2) ?
La1 La2 O3 2_766 . 2_766 36.6(2) ?
La1 La2 O4 2_766 . 1_655 149.7(3) ?
La1 La2 O5 2_766 . . 136.3(3) ?
La1 La2 O6 2_766 . 1_655 95.4(3) ?
La1 La2 Li1 2_766 . 1_655 88.1(4) ?
La1 La2 Li1 2_766 . 1_665 159.8(5) ?
La1 La2 Li1 2_766 . 2_777 155.2(6) ?
La1 La2 La2 2_776 . 2_776 62.75(2) ?
La1 La2 La2 2_776 . 2_876 66.31(3) ?
La1 La2 O2 2_776 . . 95.5(3) ?
La1 La2 O2 2_776 . 2_776 36.1(3) ?
La1 La2 O3 2_776 . 1_665 38.6(3) ?
La1 La2 O3 2_776 . 2_766 98.2(3) ?
La1 La2 O4 2_776 . 1_655 89.3(3) ?
La1 La2 O5 2_776 . . 94.4(3) ?
La1 La2 O6 2_776 . 1_655 135.5(3) ?
La1 La2 Li1 2_776 . 1_655 157.2(5) ?
La1 La2 Li1 2_776 . 1_665 83.3(4) ?
La1 La2 Li1 2_776 . 2_777 104.9(6) ?
La2 La2 La2 2_776 . 2_876 99.39(3) ?
La2 La2 O2 2_776 . . 38.2(3) ?
La2 La2 O2 2_776 . 2_776 37.0(2) ?
La2 La2 O3 2_776 . 1_665 96.2(2) ?
La2 La2 O3 2_776 . 2_766 98.7(2) ?
La2 La2 O4 2_776 . 1_655 140.2(3) ?
La2 La2 O5 2_776 . . 83.0(2) ?
La2 La2 O6 2_776 . 1_655 158.7(3) ?
La2 La2 Li1 2_776 . 1_655 139.2(4) ?
La2 La2 Li1 2_776 . 1_665 129.7(4) ?
La2 La2 Li1 2_776 . 2_777 119.7(6) ?
La2 La2 O2 2_876 . . 96.6(3) ?
La2 La2 O2 2_876 . 2_776 98.2(3) ?
La2 La2 O3 2_876 . 1_665 37.0(3) ?
La2 La2 O3 2_876 . 2_766 37.2(3) ?
La2 La2 O4 2_876 . 1_655 93.5(3) ?
La2 La2 O5 2_876 . . 155.9(3) ?
La2 La2 O6 2_876 . 1_655 83.2(3) ?
La2 La2 Li1 2_876 . 1_655 98.5(5) ?
La2 La2 Li1 2_876 . 1_665 99.2(5) ?
La2 La2 Li1 2_876 . 2_777 131.0(6) ?
O2 La2 O2 . . 2_776 75.2(4) ?
O2 La2 O3 . . 1_665 116.5(4) ?
O2 La2 O3 . . 2_766 74.6(4) ?
O2 La2 O4 . . 1_655 169.9(4) ?
O2 La2 O5 . . . 99.7(4) ?
O2 La2 O6 . . 1_655 120.6(4) ?
O2 La2 Li1 . . 1_655 103.4(5) ?
O2 La2 Li1 . . 1_665 162.1(5) ?
O2 La2 Li1 . . 2_777 132.3(7) ?
O2 La2 O3 2_776 . 1_665 74.6(4) ?
O2 La2 O3 2_776 . 2_766 119.7(4) ?
O2 La2 O4 2_776 . 1_655 104.1(4) ?
O2 La2 O5 2_776 . . 69.2(4) ?
O2 La2 O6 2_776 . 1_655 164.0(4) ?
O2 La2 Li1 2_776 . 1_655 163.3(6) ?
O2 La2 Li1 2_776 . 1_665 94.2(5) ?
O2 La2 Li1 2_776 . 2_777 96.9(7) ?
O3 La2 O3 1_665 . 2_766 74.3(4) ?
O3 La2 O4 1_665 . 1_655 72.4(4) ?
O3 La2 O5 1_665 . . 118.9(4) ?
O3 La2 O6 1_665 . 1_655 98.3(4) ?
O3 La2 Li1 1_665 . 1_655 119.5(6) ?
O3 La2 Li1 1_665 . 1_665 73.1(5) ?
O3 La2 Li1 1_665 . 2_777 105.7(7) ?
O3 La2 O4 2_766 . 1_655 113.6(4) ?
O3 La2 O5 2_766 . . 166.6(4) ?
O3 La2 O6 2_766 . 1_655 70.6(4) ?
O3 La2 Li1 2_766 . 1_655 75.0(5) ?
O3 La2 Li1 2_766 . 1_665 123.3(5) ?
O3 La2 Li1 2_766 . 2_777 140.9(7) ?
O4 La2 O5 1_655 . . 70.9(4) ?
O4 La2 O6 1_655 . 1_655 59.8(4) ?
O4 La2 Li1 1_655 . 1_655 74.3(5) ?
O4 La2 Li1 1_655 . 1_665 10.8(5) ?
O4 La2 Li1 1_655 . 2_777 37.6(7) ?
O5 La2 O6 . . 1_655 103.3(4) ?
O5 La2 Li1 . . 1_655 94.9(6) ?
O5 La2 Li1 . . 1_665 62.7(5) ?
O5 La2 Li1 . . 2_777 37.2(7) ?
O6 La2 Li1 1_655 . 1_655 21.7(6) ?
O6 La2 Li1 1_655 . 1_665 69.9(5) ?
O6 La2 Li1 1_655 . 2_777 70.8(7) ?
Li1 La2 Li1 1_655 . 1_665 82.6(6) ?
Li1 La2 Li1 1_655 . 2_777 71.5(7) ?
Li1 La2 Li1 1_665 . 2_777 33.3(8) ?
La1 O2 La1 . . 2_766 105.6(4) ?
La1 O2 La2 . . . 114.9(4) ?
La1 O2 La2 . . 2_776 106.2(4) ?
La1 O2 La2 2_766 . . 105.2(4) ?
La1 O2 La2 2_766 . 2_776 120.7(4) ?
La2 O2 La2 . . 2_776 104.8(4) ?
La1 O3 La1 . . 2_666 105.3(4) ?
La1 O3 La2 . . 1_445 117.0(4) ?
La1 O3 La2 . . 2_766 106.3(4) ?
La1 O3 La2 2_666 . 1_445 103.9(4) ?
La1 O3 La2 2_666 . 2_766 119.2(4) ?
La2 O3 La2 1_445 . 2_766 105.7(4) ?
V1 O4 La1 . . 1_565 100.1(6) ?
V1 O4 La2 . . 1_455 99.4(5) ?
V1 O4 Li1 . . 1_565 105.3(11) ?
V1 O4 Li1 . . 2_677 104.7(12) ?
La1 O4 La2 1_565 . 1_455 97.4(4) ?
La1 O4 Li1 1_565 . 1_565 85.2(12) ?
La1 O4 Li1 1_565 . 2_677 154.1(12) ?
La2 O4 Li1 1_455 . 1_565 154.4(12) ?
La2 O4 Li1 1_455 . 2_677 85.8(10) ?
Li1 O4 Li1 1_565 . 2_677 81.3(15) ?
V1 O5 La1 . . 1_565 96.4(6) ?
V1 O5 La2 . . . 133.5(6) ?
V1 O5 Li1 . . 2_777 119.9(13) ?
La1 O5 La2 1_565 . . 98.8(4) ?
La1 O5 Li1 1_565 . 2_777 127.1(12) ?
La2 O5 Li1 . . 2_777 83.6(11) ?
V1 O6 La1 . . . 134.6(7) ?
V1 O6 La2 . . 1_455 95.6(6) ?
V1 O6 Li1 . . . 120.0(11) ?
La1 O6 La2 . . 1_455 98.3(4) ?
La1 O6 Li1 . . . 84.5(11) ?
La2 O6 Li1 1_455 . . 126.5(12) ?
V1 Li1 V1 1_545 . . 142.3(14) ?
V1 Li1 V1 1_545 . 2_677 127.9(12) ?
V1 Li1 V1 1_545 . 2_777 87.6(9) ?
V1 Li1 La1 1_545 . . 68.0(7) ?
V1 Li1 La1 1_545 . 2_667 90.8(8) ?
V1 Li1 La1 1_545 . 2_767 64.1(6) ?
V1 Li1 La2 1_545 . 1_445 48.6(4) ?
V1 Li1 La2 1_545 . 1_455 125.4(9) ?
V1 Li1 La2 1_545 . 2_777 125.6(11) ?
V1 Li1 O4 1_545 . 1_545 34.2(7) ?
V1 Li1 O4 1_545 . 2_677 104.5(14) ?
V1 Li1 O5 1_545 . 2_777 88.1(13) ?
V1 Li1 O6 1_545 . . 126.2(16) ?
V1 Li1 Li1 1_545 . 2_667 63.8(11) ?
V1 Li1 Li1 1_545 . 2_677 167.6(11) ?
V1 Li1 Li1 1_545 . 2_767 46.4(7) ?
V1 Li1 V1 . . 2_677 87.4(9) ?
V1 Li1 V1 . . 2_777 63.9(7) ?
V1 Li1 La1 . . . 81.0(9) ?
V1 Li1 La1 . . 2_667 126.1(9) ?
V1 Li1 La1 . . 2_767 109.2(8) ?
V1 Li1 La2 . . 1_445 130.4(9) ?
V1 Li1 La2 . . 1_455 52.6(5) ?
V1 Li1 La2 . . 2_777 76.2(7) ?
V1 Li1 O4 . . 1_545 135.7(16) ?
V1 Li1 O4 . . 2_677 113.1(14) ?
V1 Li1 O5 . . 2_777 78.0(11) ?
V1 Li1 O6 . . . 28.3(6) ?
V1 Li1 Li1 . . 2_667 148.2(16) ?
V1 Li1 Li1 . . 2_677 41.1(6) ?
V1 Li1 Li1 . . 2_767 101.7(10) ?
V1 Li1 V1 2_677 . 2_777 142.0(11) ?
V1 Li1 La1 2_677 . . 125.7(11) ?
V1 Li1 La1 2_677 . 2_667 49.0(6) ?
V1 Li1 La1 2_677 . 2_767 125.4(10) ?
V1 Li1 La2 2_677 . 1_445 91.5(8) ?
V1 Li1 La2 2_677 . 1_455 64.4(6) ?
V1 Li1 La2 2_677 . 2_777 67.5(7) ?
V1 Li1 O4 2_677 . 1_545 104.9(14) ?
V1 Li1 O4 2_677 . 2_677 34.4(7) ?
V1 Li1 O5 2_677 . 2_777 126.5(15) ?
V1 Li1 O6 2_677 . . 88.9(13) ?
V1 Li1 Li1 2_677 . 2_667 64.1(11) ?
V1 Li1 Li1 2_677 . 2_677 46.3(7) ?
V1 Li1 Li1 2_677 . 2_767 167.3(12) ?
V1 Li1 La1 2_777 . . 76.3(8) ?
V1 Li1 La1 2_777 . 2_667 130.1(9) ?
V1 Li1 La1 2_777 . 2_767 52.6(5) ?
V1 Li1 La2 2_777 . 1_445 125.9(10) ?
V1 Li1 La2 2_777 . 1_455 109.1(9) ?
V1 Li1 La2 2_777 . 2_777 81.1(7) ?
V1 Li1 O4 2_777 . 1_545 113.1(15) ?
V1 Li1 O4 2_777 . 2_677 135.3(14) ?
V1 Li1 O5 2_777 . 2_777 28.2(7) ?
V1 Li1 O6 2_777 . . 77.3(12) ?
V1 Li1 Li1 2_777 . 2_667 147.9(15) ?
V1 Li1 Li1 2_777 . 2_677 101.5(9) ?
V1 Li1 Li1 2_777 . 2_767 41.2(6) ?
La1 Li1 La1 . . 2_667 146.8(9) ?
La1 Li1 La1 . . 2_767 108.5(9) ?
La1 Li1 La2 . . 1_445 60.1(5) ?
La1 Li1 La2 . . 1_455 66.6(6) ?
La1 Li1 La2 . . 2_777 153.2(12) ?
La1 Li1 O4 . . 1_545 57.0(9) ?
La1 Li1 O4 . . 2_677 148.3(14) ?
La1 Li1 O5 . . 2_777 102.6(15) ?
La1 Li1 O6 . . . 58.3(10) ?
La1 Li1 Li1 . . 2_667 103.7(12) ?
La1 Li1 Li1 . . 2_677 105.7(10) ?
La1 Li1 Li1 . . 2_767 65.2(8) ?
La1 Li1 La1 2_667 . 2_767 82.3(6) ?
La1 Li1 La2 2_667 . 1_445 86.7(6) ?
La1 Li1 La2 2_667 . 1_455 112.1(8) ?
La1 Li1 La2 2_667 . 2_777 60.0(6) ?
La1 Li1 O4 2_667 . 1_545 90.9(12) ?
La1 Li1 O4 2_667 . 2_677 15.0(7) ?
La1 Li1 O5 2_667 . 2_777 101.9(13) ?
La1 Li1 O6 2_667 . . 137.5(15) ?
La1 Li1 Li1 2_667 . 2_667 43.2(10) ?
La1 Li1 Li1 2_667 . 2_677 89.7(8) ?
La1 Li1 Li1 2_667 . 2_767 118.5(9) ?
La1 Li1 La2 2_767 . 1_445 111.4(7) ?
La1 Li1 La2 2_767 . 1_455 161.1(9) ?
La1 Li1 La2 2_767 . 2_777 67.1(6) ?
La1 Li1 O4 2_767 . 1_545 97.9(12) ?
La1 Li1 O4 2_767 . 2_677 93.9(12) ?
La1 Li1 O5 2_767 . 2_777 31.3(8) ?
La1 Li1 O6 2_767 . . 129.5(14) ?
La1 Li1 Li1 2_767 . 2_667 99.1(12) ?
La1 Li1 Li1 2_767 . 2_677 128.2(8) ?
La1 Li1 Li1 2_767 . 2_767 43.2(6) ?
La2 Li1 La2 1_445 . 1_455 82.6(5) ?
La2 Li1 La2 1_445 . 2_777 146.7(11) ?
La2 Li1 O4 1_445 . 1_545 14.9(7) ?
La2 Li1 O4 1_445 . 2_677 91.3(11) ?
La2 Li1 O5 1_445 . 2_777 136.3(14) ?
La2 Li1 O6 1_445 . . 102.1(11) ?
La2 Li1 Li1 1_445 . 2_667 43.6(9) ?
La2 Li1 Li1 1_445 . 2_677 119.1(8) ?
La2 Li1 Li1 1_445 . 2_767 89.4(7) ?
La2 Li1 La2 1_455 . 2_777 108.5(9) ?
La2 Li1 O4 1_455 . 1_545 94.2(11) ?
La2 Li1 O4 1_455 . 2_677 98.5(12) ?
La2 Li1 O5 1_455 . 2_777 130.0(14) ?
La2 Li1 O6 1_455 . . 31.8(7) ?
La2 Li1 Li1 1_455 . 2_667 99.8(12) ?
La2 Li1 Li1 1_455 . 2_677 43.7(5) ?
La2 Li1 Li1 1_455 . 2_767 128.2(10) ?
La2 Li1 O4 2_777 . 1_545 147.9(17) ?
La2 Li1 O4 2_777 . 2_677 56.6(8) ?
La2 Li1 O5 2_777 . 2_777 59.1(9) ?
La2 Li1 O6 2_777 . . 102.8(12) ?
La2 Li1 Li1 2_777 . 2_667 103.1(14) ?
La2 Li1 Li1 2_777 . 2_677 64.8(7) ?
La2 Li1 Li1 2_777 . 2_767 105.8(9) ?
O4 Li1 O4 1_545 . 2_677 98.7(16) ?
O4 Li1 O5 1_545 . 2_777 121.4(19) ?
O4 Li1 O6 1_545 . . 108.2(16) ?
O4 Li1 Li1 1_545 . 2_667 49.4(11) ?
O4 Li1 Li1 1_545 . 2_677 133.4(14) ?
O4 Li1 Li1 1_545 . 2_767 74.9(12) ?
O4 Li1 O5 2_677 . 2_777 108.1(16) ?
O4 Li1 O6 2_677 . . 122.5(19) ?
O4 Li1 Li1 2_677 . 2_667 49.3(12) ?
O4 Li1 Li1 2_677 . 2_677 75.0(12) ?
O4 Li1 Li1 2_677 . 2_767 132.9(15) ?
O5 Li1 O6 2_777 . . 99.6(16) ?
O5 Li1 Li1 2_777 . 2_667 129.6(18) ?
O5 Li1 Li1 2_777 . 2_677 103.9(12) ?
O5 Li1 Li1 2_777 . 2_767 48.6(10) ?
O6 Li1 Li1 . . 2_667 130.7(17) ?
O6 Li1 Li1 . . 2_677 49.5(10) ?
O6 Li1 Li1 . . 2_767 103.3(15) ?
Li1 Li1 Li1 2_667 . 2_677 109.2(14) ?
Li1 Li1 Li1 2_667 . 2_767 108.8(13) ?
Li1 Li1 Li1 2_677 . 2_767 142.0(11) ?

loop_
_geom_bond_atom_site_label_1
_geom_bond_atom_site_label_2
_geom_bond_site_symmetry_1
_geom_bond_site_symmetry_2
_geom_bond_distance
_geom_bond_publ_flag
V1 V1 . 2_777 3.408(5) ?
V1 O1 . . 1.666(13) ?
V1 La1 . . 4.175(3) ?
V1 La1 . 1_565 3.445(4) ?
V1 La1 . 2_777 3.977(3) ?
V1 La2 . 1_455 3.428(3) ?
V1 La2 . . 4.202(4) ?
V1 La2 . 2_777 3.977(4) ?
V1 O4 . . 1.708(14) ?
V1 O5 . . 1.758(15) ?
V1 O6 . . 1.758(13) ?
V1 Li1 . . 3.21(3) ?
V1 Li1 . 1_565 2.93(3) ?
V1 Li1 . 2_677 2.92(4) ?
V1 Li1 . 2_777 3.23(4) ?
O1 La1 . 2_777 2.697(11) ?
O1 La2 . 2_777 2.689(14) ?
La1 La1 . 2_666 3.8345(12) ?
La1 La1 . 2_766 3.8028(14) ?
La1 La2 . 1_445 4.0670(13) ?
La1 La2 . 1_455 4.1808(14) ?
La1 La2 . 1_545 4.2272(14) ?
La1 La2 . . 3.9704(13) ?
La1 La2 . 2_766 3.8090(12) ?
La1 La2 . 2_776 3.8229(14) ?
La1 O2 . . 2.345(12) ?
La1 O2 . 2_766 2.430(11) ?
La1 O3 . . 2.367(10) ?
La1 O3 . 2_666 2.454(11) ?
La1 O4 . 1_545 2.707(14) ?
La1 O5 . 1_545 2.775(13) ?
La1 O6 . . 2.749(13) ?
La1 Li1 . . 3.21(4) ?
La1 Li1 . 2_667 4.57(4) ?
La1 Li1 . 2_767 4.26(3) ?
La2 La2 . 2_776 3.8027(12) ?
La2 La2 . 2_876 3.8216(14) ?
La2 O2 . . 2.366(10) ?
La2 O2 . 2_776 2.434(11) ?
La2 O3 . 1_665 2.402(12) ?
La2 O3 . 2_766 2.392(11) ?
La2 O4 . 1_655 2.707(11) ?
La2 O5 . . 2.792(14) ?
La2 O6 . 1_655 2.777(13) ?
La2 Li1 . 1_655 4.24(3) ?
La2 Li1 . 1_665 4.57(3) ?
La2 Li1 . 2_777 3.23(3) ?
O4 Li1 . 1_565 1.97(3) ?
O4 Li1 . 2_677 1.98(4) ?
O5 Li1 . 2_777 1.97(3) ?
O6 Li1 . . 1.95(4) ?
Li1 Li1 . 2_667 2.57(5) ?
Li1 Li1 . 2_677 4.44(5) ?
Li1 Li1 . 2_767 4.45(5) ?

loop_
_geom_hbond_atom_site_label_D
_geom_hbond_atom_site_label_H
_geom_hbond_atom_site_label_A
_geom_hbond_site_symmetry_D
_geom_hbond_site_symmetry_H
_geom_hbond_site_symmetry_A
_geom_hbond_distance_DH
_geom_hbond_distance_HA
_geom_hbond_distance_DA
_geom_hbond_angle_DHA
_geom_hbond_publ_flag
? ? ? ? ? ? ? ? ? ? ?

loop_
_geom_torsion_atom_site_label_1
_geom_torsion_atom_site_label_2
_geom_torsion_atom_site_label_3
_geom_torsion_atom_site_label_4
_geom_torsion_site_symmetry_1
_geom_torsion_site_symmetry_2
_geom_torsion_site_symmetry_3
_geom_torsion_site_symmetry_4
_geom_torsion
_geom_torsion_publ_flag
? ? ? ? ? ? ? ? ? ?

loop_
_restr_angle_atom_site_label_1
_restr_angle_site_symmetry_1
_restr_angle_atom_site_label_2
_restr_angle_site_symmetry_2
_restr_angle_atom_site_label_3
_restr_angle_site_symmetry_3
_restr_angle_target
_restr_angle_target_weight_param
? ? ? ? ? ? ? ?

loop_
_restr_distance_atom_site_label_1
_restr_distance_site_symmetry_1
_restr_distance_atom_site_label_2
_restr_distance_site_symmetry_2
_restr_distance_target
_restr_distance_target_weight_param
? ? ? ? ? ?

loop_
_restr_equal_angle_atom_site_label_1
_restr_equal_angle_site_symmetry_1
_restr_equal_angle_atom_site_label_2
_restr_equal_angle_site_symmetry_2
_restr_equal_angle_atom_site_label_3
_restr_equal_angle_site_symmetry_3
_restr_equal_angle_class_class_id
_restr_equal_angle_class_target_weight_param
? ? ? ? ? ? ? ?

loop_
_restr_equal_distance_atom_site_label_1
_restr_equal_distance_site_symmetry_1
_restr_equal_distance_atom_site_label_2
_restr_equal_distance_site_symmetry_2
_restr_equal_distance_class_class_id
_restr_equal_distance_class_target_weight_param
? ? ? ? ? ?

loop_
_restr_equal_torsion_atom_site_label_1
_restr_equal_torsion_site_symmetry_1
_restr_equal_torsion_atom_site_label_2
_restr_equal_torsion_site_symmetry_2
_restr_equal_torsion_atom_site_label_3
_restr_equal_torsion_site_symmetry_3
_restr_equal_torsion_atom_site_label_4
_restr_equal_torsion_site_symmetry_4
_restr_equal_torsion_class_class_id
_restr_equal_torsion_class_target_weight_param
? ? ? ? ? ? ? ? ? ?

loop_
_restr_torsion_atom_site_label_1
_restr_torsion_site_symmetry_1
_restr_torsion_atom_site_label_2
_restr_torsion_site_symmetry_2
_restr_torsion_atom_site_label_3
_restr_torsion_site_symmetry_3
_restr_torsion_atom_site_label_4
_restr_torsion_site_symmetry_4
_restr_torsion_angle_target
_restr_torsion_weight_param
? ? ? ? ? ? ? ? ? ?

loop_
_twin_individual_id
_twin_individual_mass_fraction_refined
_twin_individual_twin_matrix_11
_twin_individual_twin_matrix_12
_twin_individual_twin_matrix_13
_twin_individual_twin_matrix_21
_twin_individual_twin_matrix_22
_twin_individual_twin_matrix_23
_twin_individual_twin_matrix_31
_twin_individual_twin_matrix_32
_twin_individual_twin_matrix_33
? ? ? ? ? ? ? ? ? ? ?

loop_
_jana_atom_site_adp_c_label
_jana_atom_site_adp_c_type_symbol
_jana_atom_site_adp_c_111
_jana_atom_site_adp_c_112
_jana_atom_site_adp_c_113
_jana_atom_site_adp_c_122
_jana_atom_site_adp_c_123
_jana_atom_site_adp_c_133
_jana_atom_site_adp_c_222
_jana_atom_site_adp_c_223
_jana_atom_site_adp_c_233
_jana_atom_site_adp_c_333
? ? ? ? ? ? ? ? ? ? ? ?

loop_
_jana_atom_site_adp_d_label
_jana_atom_site_adp_d_type_symbol
_jana_atom_site_adp_d_1111
_jana_atom_site_adp_d_1112
_jana_atom_site_adp_d_1113
_jana_atom_site_adp_d_1122
_jana_atom_site_adp_d_1123
_jana_atom_site_adp_d_1133
_jana_atom_site_adp_d_1222
_jana_atom_site_adp_d_1223
_jana_atom_site_adp_d_1233
_jana_atom_site_adp_d_1333
_jana_atom_site_adp_d_2222
_jana_atom_site_adp_d_2223
_jana_atom_site_adp_d_2233
_jana_atom_site_adp_d_2333
_jana_atom_site_adp_d_3333
? ? ? ? ? ? ? ? ? ? ? ? ? ? ? ? ?

loop_
_jana_atom_site_adp_e_label
_jana_atom_site_adp_e_type_symbol
_jana_atom_site_adp_e_11111
_jana_atom_site_adp_e_11112
_jana_atom_site_adp_e_11113
_jana_atom_site_adp_e_11122
_jana_atom_site_adp_e_11123
_jana_atom_site_adp_e_11133
_jana_atom_site_adp_e_11222
_jana_atom_site_adp_e_11223
_jana_atom_site_adp_e_11233
_jana_atom_site_adp_e_11333
_jana_atom_site_adp_e_12222
_jana_atom_site_adp_e_12223
_jana_atom_site_adp_e_12233
_jana_atom_site_adp_e_12333
_jana_atom_site_adp_e_13333
_jana_atom_site_adp_e_22222
_jana_atom_site_adp_e_22223
_jana_atom_site_adp_e_22233
_jana_atom_site_adp_e_22333
_jana_atom_site_adp_e_23333
_jana_atom_site_adp_e_33333
? ? ? ? ? ? ? ? ? ? ? ? ? ? ? ? ? ? ? ? ? ? ?

loop_
_jana_atom_site_adp_f_label
_jana_atom_site_adp_f_type_symbol
_jana_atom_site_adp_f_111111
_jana_atom_site_adp_f_111112
_jana_atom_site_adp_f_111113
_jana_atom_site_adp_f_111122
_jana_atom_site_adp_f_111123
_jana_atom_site_adp_f_111133
_jana_atom_site_adp_f_111222
_jana_atom_site_adp_f_111223
_jana_atom_site_adp_f_111233
_jana_atom_site_adp_f_111333
_jana_atom_site_adp_f_112222
_jana_atom_site_adp_f_112223
_jana_atom_site_adp_f_112233
_jana_atom_site_adp_f_112333
_jana_atom_site_adp_f_113333
_jana_atom_site_adp_f_122222
_jana_atom_site_adp_f_122223
_jana_atom_site_adp_f_122233
_jana_atom_site_adp_f_122333
_jana_atom_site_adp_f_123333
_jana_atom_site_adp_f_133333
_jana_atom_site_adp_f_222222
_jana_atom_site_adp_f_222223
_jana_atom_site_adp_f_222233
_jana_atom_site_adp_f_222333
_jana_atom_site_adp_f_223333
_jana_atom_site_adp_f_233333
_jana_atom_site_adp_f_333333
? ? ? ? ? ? ? ? ? ? ? ? ? ? ? ? ? ? ? ? ? ? ? ? ? ? ? ? ? ?
